data_8106950
loop_
_publ_author_name
'Amr, Abd El-Galil E.'
'Al-Omar, Mohamed A.'
'Khalifa, Nagy M.'
'Ghabbour, Hazem A.'
'Ali, Korany K.'

_publ_section_title
;
 Crystal structure of
 3-(6-(5-amino-1-phenyl-1H-pyrazol-3-yl)pyridin-2-yl)-1-phenyl-1H-pyrazol-5-amine
 -- dioxan (2/1), C25H23N7O
;
_journal_issue 2
_journal_name_full 'Zeitschrift f\"ur Kristallographie - New Crystal Structures'
_journal_page_first 597
_journal_page_last 599
_journal_paper_doi 10.1515/ncrs-2015-0206
_journal_volume 231
_journal_year 2016
_chemical_formula_sum 'C25 H23 N7 O'
_chemical_formula_weight 437.50
_space_group_crystal_system monoclinic
_space_group_IT_number 14
_space_group_name_Hall '-P 2ybc'
_space_group_name_H-M_alt 'P 1 21/c 1'
_atom_sites_solution_hydrogens mixed
_cell_angle_alpha 90
_cell_angle_beta 112.475(2)
_cell_angle_gamma 90
_cell_formula_units_Z 4
_cell_length_a 12.2755(4)
_cell_length_b 6.2753(2)
_cell_length_c 30.3790(8)
_cell_measurement_reflns_used 1749
_cell_measurement_temperature 293(2)
_cell_measurement_theta_max 67.65
_cell_measurement_theta_min 3.15
_cell_volume 2162.42(12)
_computing_cell_refinement 'Bruker SAINT'
_computing_data_collection 'Bruker APEX2'
_computing_data_reduction 'Bruker SAINT'
_computing_molecular_graphics 'Bruker SHELXTL'
_computing_publication_material 'Bruker SHELXTL'
_computing_structure_refinement 'SHELXL-97 (Sheldrick, 2008)'
_computing_structure_solution 'SHELXS-97 (Sheldrick, 2008)'
_diffrn_ambient_temperature 293(2)
_diffrn_measured_fraction_theta_full 0.974
_diffrn_measured_fraction_theta_max 0.967
_diffrn_measurement_device_type 'Bruker APEX-II CCD'
_diffrn_measurement_method '\f and \w scans'
_diffrn_radiation_monochromator graphite
_diffrn_radiation_source 'sealed tube'
_diffrn_radiation_type CuK\a
_diffrn_radiation_wavelength 1.54178
_diffrn_reflns_av_R_equivalents 0.0454
_diffrn_reflns_av_unetI/netI 0.0652
_diffrn_reflns_Laue_measured_fraction_full 0.974
_diffrn_reflns_Laue_measured_fraction_max 0.967
_diffrn_reflns_limit_h_max 14
_diffrn_reflns_limit_h_min -14
_diffrn_reflns_limit_k_max 7
_diffrn_reflns_limit_k_min -5
_diffrn_reflns_limit_l_max 36
_diffrn_reflns_limit_l_min -36
_diffrn_reflns_number 14431
_diffrn_reflns_point_group_measured_fraction_full 0.974
_diffrn_reflns_point_group_measured_fraction_max 0.967
_diffrn_reflns_theta_full 67.679
_diffrn_reflns_theta_max 69.865
_diffrn_reflns_theta_min 3.148
_exptl_absorpt_coefficient_mu 0.699
_exptl_absorpt_correction_T_max 0.934
_exptl_absorpt_correction_T_min 0.922
_exptl_absorpt_correction_type multi-scan
_exptl_absorpt_process_details SADABS_Bruker_2014
_exptl_crystal_colour yellow
_exptl_crystal_density_diffrn 1.344
_exptl_crystal_description plate
_exptl_crystal_F_000 920
_exptl_crystal_size_max 0.476
_exptl_crystal_size_mid 0.314
_exptl_crystal_size_min 0.08
_refine_diff_density_max 0.234
_refine_diff_density_min -0.322
_refine_diff_density_rms 0.045
_refine_ls_extinction_coef 0.0012(3)
_refine_ls_extinction_expression Fc^*^=kFc[1+0.001xFc^2^\l^3^/sin(2\q)]^-1/4^
_refine_ls_extinction_method 'SHELXL-2014/7 (Sheldrick 2014'
_refine_ls_goodness_of_fit_ref 1.050
_refine_ls_hydrogen_treatment constr
_refine_ls_matrix_type full
_refine_ls_number_parameters 299
_refine_ls_number_reflns 3960
_refine_ls_number_restraints 0
_refine_ls_restrained_S_all 1.050
_refine_ls_R_factor_all 0.0694
_refine_ls_R_factor_gt 0.0520
_refine_ls_shift/su_max 0.000
_refine_ls_shift/su_mean 0.000
_refine_ls_structure_factor_coef Fsqd
_refine_ls_weighting_details 'w=1/[\s^2^(Fo^2^)+(0.0729P)^2^+0.5209P] where P=(Fo^2^+2Fc^2^)/3'
_refine_ls_weighting_scheme calc
_refine_ls_wR_factor_gt 0.1465
_refine_ls_wR_factor_ref 0.1619
_reflns_Friedel_coverage 0.000
_reflns_Friedel_fraction_full .
_reflns_Friedel_fraction_max .
_reflns_number_gt 2969
_reflns_number_total 3960
_reflns_threshold_expression 'I > 2\s(I)'
_cod_data_source_file suppl_ncrs-2015-0206_suppl.cif
_cod_data_source_block r2g
_cod_original_sg_symbol_H-M 'P 21/c'
_cod_database_code 8106950
_shelx_space_group_comment
;
The symmetry employed for this shelxl refinement is uniquely defined
by the following loop, which should always be used as a source of
symmetry information in preference to the above space-group names.
They are only intended as comments.
;

loop_
_space_group_symop_operation_xyz
'x, y, z'
'-x, y+1/2, -z+1/2'
'-x, -y, -z'
'x, -y-1/2, z-1/2'

loop_
_atom_site_label
_atom_site_type_symbol
_atom_site_fract_x
_atom_site_fract_y
_atom_site_fract_z
_atom_site_U_iso_or_equiv
_atom_site_adp_type
_atom_site_occupancy
_atom_site_site_symmetry_order
_atom_site_calc_flag
_atom_site_refinement_flags_posn
_atom_site_refinement_flags_adp
_atom_site_refinement_flags_occupancy
_atom_site_disorder_assembly
_atom_site_disorder_group
N1 N -0.62453(19) -0.9865(3) -0.75060(6) 0.0662(6) Uani 1 1 d . . . . .
H1 H -0.6136 -1.1022 -0.7335 0.079 Uiso 1 1 d R U . . .
H4 H -0.6611 -0.9932 -0.7791 0.079 Uiso 1 1 d R U . . .
N2 N -0.64575(15) -0.6087(3) -0.74526(6) 0.0461(4) Uani 1 1 d . . . . .
N3 N -0.62209(15) -0.4488(3) -0.71170(6) 0.0481(4) Uani 1 1 d . . . . .
N4 N -0.45178(15) -0.5317(3) -0.58683(5) 0.0476(4) Uani 1 1 d . . . . .
N5 N -0.28301(15) -0.4472(3) -0.46202(6) 0.0486(4) Uani 1 1 d . . . . .
N6 N -0.21329(15) -0.6012(3) -0.43220(6) 0.0479(4) Uani 1 1 d . . . . .
N7 N -0.16666(18) -0.9742(3) -0.43281(7) 0.0664(6) Uani 1 1 d . . . . .
H2 H -0.2020 -1.0901 -0.4479 0.080 Uiso 1 1 d R U . . .
H3 H -0.1408 -0.9741 -0.4007 0.080 Uiso 1 1 d R U . . .
C1 C -0.79800(19) -0.4168(4) -0.80800(8) 0.0563(6) Uani 1 1 d . . . . .
H1A H -0.8236 -0.3584 -0.7855 0.068 Uiso 1 1 calc R U . . .
C2 C -0.8537(2) -0.3647(4) -0.85588(8) 0.0674(7) Uani 1 1 d . . . . .
H2A H -0.9162 -0.2688 -0.8654 0.081 Uiso 1 1 calc R U . . .
C3 C -0.8173(2) -0.4533(4) -0.88929(8) 0.0715(7) Uani 1 1 d . . . . .
H3A H -0.8558 -0.4192 -0.9213 0.086 Uiso 1 1 calc R U . . .
C4 C -0.7237(2) -0.5929(4) -0.87523(8) 0.0656(7) Uani 1 1 d . . . . .
H4A H -0.6989 -0.6524 -0.8979 0.079 Uiso 1 1 calc R U . . .
C5 C -0.66623(19) -0.6452(4) -0.82769(7) 0.0551(5) Uani 1 1 d . . . . .
H5A H -0.6028 -0.7391 -0.8183 0.066 Uiso 1 1 calc R U . . .
C6 C -0.70406(17) -0.5566(3) -0.79432(7) 0.0453(5) Uani 1 1 d . . . . .
C7 C -0.60524(17) -0.8019(3) -0.72498(7) 0.0466(5) Uani 1 1 d . . . . .
C8 C -0.55162(18) -0.7663(3) -0.67680(7) 0.0500(5) Uani 1 1 d . . . . .
H8A H -0.5135 -0.8661 -0.6533 0.060 Uiso 1 1 calc R U . . .
C9 C -0.56615(17) -0.5490(3) -0.67040(7) 0.0445(5) Uani 1 1 d . . . . .
C10 C -0.53055(17) -0.4334(3) -0.62505(7) 0.0457(5) Uani 1 1 d . . . . .
C11 C -0.57984(19) -0.2368(4) -0.62224(7) 0.0514(5) Uani 1 1 d . . . . .
H11A H -0.6354 -0.1745 -0.6493 0.062 Uiso 1 1 calc R U . . .
C12 C -0.54477(19) -0.1358(4) -0.57860(7) 0.0541(5) Uani 1 1 d . . . . .
H12A H -0.5752 -0.0029 -0.5759 0.065 Uiso 1 1 calc R U . . .
C13 C -0.46406(19) -0.2347(4) -0.53914(7) 0.0515(5) Uani 1 1 d . . . . .
H13A H -0.4398 -0.1705 -0.5093 0.062 Uiso 1 1 calc R U . . .
C14 C -0.41940(18) -0.4323(3) -0.54462(7) 0.0462(5) Uani 1 1 d . . . . .
C15 C -0.33463(17) -0.5464(3) -0.50350(7) 0.0462(5) Uani 1 1 d . . . . .
C16 C -0.29940(19) -0.7607(3) -0.50121(7) 0.0507(5) Uani 1 1 d . . . . .
H16A H -0.3225 -0.8600 -0.5258 0.061 Uiso 1 1 calc R U . . .
C17 C -0.22407(19) -0.7916(3) -0.45515(7) 0.0496(5) Uani 1 1 d . . . . .
C18 C -0.14753(17) -0.5478(3) -0.38371(7) 0.0461(5) Uani 1 1 d . . . . .
C19 C -0.03822(19) -0.6383(4) -0.35886(8) 0.0562(6) Uani 1 1 d . . . . .
H19A H -0.0057 -0.7339 -0.3738 0.067 Uiso 1 1 calc R U . . .
C20 C 0.0225(2) -0.5845(4) -0.31124(8) 0.0631(6) Uani 1 1 d . . . . .
H20A H 0.0950 -0.6474 -0.2942 0.076 Uiso 1 1 calc R U . . .
C21 C -0.0235(2) -0.4395(4) -0.28914(8) 0.0654(7) Uani 1 1 d . . . . .
H21A H 0.0175 -0.4045 -0.2573 0.079 Uiso 1 1 calc R U . . .
C22 C -0.1314(2) -0.3460(4) -0.31464(8) 0.0613(6) Uani 1 1 d . . . . .
H22A H -0.1623 -0.2458 -0.3000 0.074 Uiso 1 1 calc R U . . .
C23 C -0.19370(19) -0.4007(4) -0.36178(7) 0.0531(5) Uani 1 1 d . . . . .
H23A H -0.2666 -0.3384 -0.3787 0.064 Uiso 1 1 calc R U . . .
O1 O -0.01153(19) -0.3851(4) -0.46234(7) 0.0847(6) Uani 1 1 d . . . . .
C24 C 0.0856(3) -0.5253(5) -0.45543(11) 0.0832(8) Uani 1 1 d . . . . .
H24A H 0.1117 -0.5872 -0.4238 0.125 Uiso 1 1 calc R U . . .
H24C H 0.1507 -0.4449 -0.4577 0.125 Uiso 1 1 calc R U . . .
C25 C -0.0519(3) -0.3042(5) -0.50884(10) 0.0847(8) Uani 1 1 d . . . . .
H25A H 0.0096 -0.2182 -0.5126 0.102 Uiso 1 1 calc R U . . .
H25B H -0.1195 -0.2128 -0.5140 0.102 Uiso 1 1 calc R U . . .

loop_
_atom_site_aniso_label
_atom_site_aniso_U_11
_atom_site_aniso_U_22
_atom_site_aniso_U_33
_atom_site_aniso_U_23
_atom_site_aniso_U_13
_atom_site_aniso_U_12
N1 0.1001(15) 0.0358(11) 0.0475(10) -0.0015(8) 0.0114(10) 0.0005(10)
N2 0.0559(9) 0.0346(9) 0.0390(8) -0.0005(6) 0.0082(7) 0.0002(7)
N3 0.0596(9) 0.0361(10) 0.0408(9) -0.0025(7) 0.0105(7) -0.0005(7)
N4 0.0556(9) 0.0417(10) 0.0394(8) -0.0009(7) 0.0115(7) -0.0032(7)
N5 0.0570(9) 0.0392(10) 0.0415(9) 0.0002(7) 0.0099(7) -0.0011(7)
N6 0.0579(9) 0.0377(10) 0.0413(9) 0.0001(7) 0.0115(7) -0.0023(7)
N7 0.0863(14) 0.0422(11) 0.0555(11) -0.0012(8) 0.0101(10) 0.0041(10)
C1 0.0612(12) 0.0462(13) 0.0498(12) -0.0047(9) 0.0081(10) 0.0069(10)
C2 0.0721(14) 0.0526(14) 0.0550(13) 0.0028(11) -0.0006(11) 0.0128(11)
C3 0.0888(17) 0.0611(16) 0.0432(12) 0.0049(10) 0.0014(11) 0.0077(13)
C4 0.0758(15) 0.0711(17) 0.0429(11) -0.0009(11) 0.0147(11) 0.0025(12)
C5 0.0560(11) 0.0555(14) 0.0467(11) -0.0012(9) 0.0117(9) 0.0009(10)
C6 0.0505(10) 0.0358(11) 0.0394(10) 0.0004(8) 0.0059(8) -0.0034(8)
C7 0.0545(10) 0.0339(11) 0.0443(10) 0.0015(8) 0.0108(8) 0.0012(8)
C8 0.0600(12) 0.0393(12) 0.0412(10) 0.0039(8) 0.0089(9) 0.0016(9)
C9 0.0518(10) 0.0379(11) 0.0382(9) 0.0018(8) 0.0110(8) -0.0023(8)
C10 0.0515(10) 0.0404(12) 0.0416(10) 0.0004(8) 0.0139(8) -0.0048(8)
C11 0.0586(11) 0.0425(12) 0.0463(11) 0.0021(9) 0.0125(9) 0.0002(9)
C12 0.0666(13) 0.0404(12) 0.0530(12) -0.0031(9) 0.0203(10) 0.0036(10)
C13 0.0647(12) 0.0434(12) 0.0440(10) -0.0059(9) 0.0183(9) -0.0053(9)
C14 0.0553(11) 0.0405(12) 0.0403(10) -0.0023(8) 0.0156(8) -0.0087(9)
C15 0.0518(10) 0.0421(12) 0.0419(10) -0.0009(8) 0.0149(8) -0.0062(9)
C16 0.0634(12) 0.0418(12) 0.0432(10) -0.0050(8) 0.0163(9) -0.0058(9)
C17 0.0605(11) 0.0370(12) 0.0479(11) -0.0006(8) 0.0168(9) -0.0018(9)
C18 0.0539(10) 0.0393(11) 0.0391(10) 0.0013(8) 0.0108(8) -0.0061(8)
C19 0.0592(12) 0.0527(14) 0.0503(12) -0.0027(10) 0.0138(10) 0.0008(10)
C20 0.0593(12) 0.0644(16) 0.0505(12) 0.0038(11) 0.0042(10) 0.0019(11)
C21 0.0740(15) 0.0675(16) 0.0421(11) -0.0044(10) 0.0080(10) -0.0045(12)
C22 0.0701(13) 0.0609(15) 0.0483(12) -0.0089(10) 0.0173(10) -0.0029(12)
C23 0.0578(11) 0.0495(13) 0.0471(11) -0.0020(9) 0.0145(9) -0.0018(9)
O1 0.0927(13) 0.0858(15) 0.0772(13) -0.0092(10) 0.0342(11) 0.0002(11)
C24 0.0853(18) 0.081(2) 0.0808(19) 0.0008(16) 0.0289(15) 0.0061(16)
C25 0.096(2) 0.084(2) 0.0706(17) 0.0034(15) 0.0272(15) -0.0001(16)

loop_
_atom_type_symbol
_atom_type_description
_atom_type_scat_dispersion_real
_atom_type_scat_dispersion_imag
_atom_type_scat_source
C C 0.0181 0.0091 'International Tables Vol C Tables 4.2.6.8 and 6.1.1.4'
H H 0.0000 0.0000 'International Tables Vol C Tables 4.2.6.8 and 6.1.1.4'
N N 0.0311 0.0180 'International Tables Vol C Tables 4.2.6.8 and 6.1.1.4'
O O 0.0492 0.0322 'International Tables Vol C Tables 4.2.6.8 and 6.1.1.4'

loop_
_geom_angle_atom_site_label_1
_geom_angle_atom_site_label_2
_geom_angle_atom_site_label_3
_geom_angle
_geom_angle_site_symmetry_1
_geom_angle_site_symmetry_3
C7 N1 H1 114.4 . .
C7 N1 H4 123.9 . .
H1 N1 H4 119.3 . .
C7 N2 N3 112.02(15) . .
C7 N2 C6 128.86(17) . .
N3 N2 C6 119.11(16) . .
C9 N3 N2 103.85(16) . .
C14 N4 C10 117.70(19) . .
C15 N5 N6 104.26(17) . .
C17 N6 N5 111.36(16) . .
C17 N6 C18 129.88(17) . .
N5 N6 C18 118.68(16) . .
C17 N7 H2 111.8 . .
C17 N7 H3 115.7 . .
H2 N7 H3 117.6 . .
C6 C1 C2 119.0(2) . .
C6 C1 H1A 120.5 . .
C2 C1 H1A 120.5 . .
C3 C2 C1 120.6(2) . .
C3 C2 H2A 119.7 . .
C1 C2 H2A 119.7 . .
C2 C3 C4 119.8(2) . .
C2 C3 H3A 120.1 . .
C4 C3 H3A 120.1 . .
C3 C4 C5 120.5(2) . .
C3 C4 H4A 119.8 . .
C5 C4 H4A 119.8 . .
C4 C5 C6 119.3(2) . .
C4 C5 H5A 120.3 . .
C6 C5 H5A 120.3 . .
C1 C6 C5 120.72(19) . .
C1 C6 N2 119.28(19) . .
C5 C6 N2 120.00(18) . .
N1 C7 N2 122.88(17) . .
N1 C7 C8 130.79(19) . .
N2 C7 C8 106.24(18) . .
C7 C8 C9 105.78(17) . .
C7 C8 H8A 127.1 . .
C9 C8 H8A 127.1 . .
N3 C9 C8 112.07(17) . .
N3 C9 C10 120.72(19) . .
C8 C9 C10 127.18(18) . .
N4 C10 C11 122.70(19) . .
N4 C10 C9 116.22(19) . .
C11 C10 C9 121.03(18) . .
C12 C11 C10 118.86(19) . .
C12 C11 H11A 120.6 . .
C10 C11 H11A 120.6 . .
C13 C12 C11 119.0(2) . .
C13 C12 H12A 120.5 . .
C11 C12 H12A 120.5 . .
C12 C13 C14 118.87(19) . .
C12 C13 H13A 120.6 . .
C14 C13 H13A 120.6 . .
N4 C14 C13 122.83(19) . .
N4 C14 C15 116.12(19) . .
C13 C14 C15 121.04(18) . .
N5 C15 C16 112.02(18) . .
N5 C15 C14 120.2(2) . .
C16 C15 C14 127.73(18) . .
C17 C16 C15 105.17(18) . .
C17 C16 H16A 127.4 . .
C15 C16 H16A 127.4 . .
N6 C17 C16 107.15(18) . .
N6 C17 N7 122.97(18) . .
C16 C17 N7 129.9(2) . .
C23 C18 C19 120.13(19) . .
C23 C18 N6 118.81(18) . .
C19 C18 N6 121.1(2) . .
C18 C19 C20 119.3(2) . .
C18 C19 H19A 120.4 . .
C20 C19 H19A 120.4 . .
C21 C20 C19 120.8(2) . .
C21 C20 H20A 119.6 . .
C19 C20 H20A 119.6 . .
C20 C21 C22 119.4(2) . .
C20 C21 H21A 120.3 . .
C22 C21 H21A 120.3 . .
C21 C22 C23 120.4(2) . .
C21 C22 H22A 119.8 . .
C23 C22 H22A 119.8 . .
C18 C23 C22 119.9(2) . .
C18 C23 H23A 120.0 . .
C22 C23 H23A 120.0 . .
C25 O1 C24 108.9(2) . .
O1 C24 C25 110.9(3) . 3_544
O1 C24 H24A 109.5 . .
C25 C24 H24A 109.5 3_544 .
O1 C24 H24C 109.5 . .
C25 C24 H24C 109.5 3_544 .
H24A C24 H24C 108.0 . .
O1 C25 C24 111.9(3) . 3_544
O1 C25 H25A 109.2 . .
C24 C25 H25A 109.2 3_544 .
O1 C25 H25B 109.2 . .
C24 C25 H25B 109.2 3_544 .
H25A C25 H25B 107.9 . .

loop_
_geom_bond_atom_site_label_1
_geom_bond_atom_site_label_2
_geom_bond_distance
_geom_bond_site_symmetry_2
N1 C7 1.365(3) .
N1 H1 0.8723 .
N1 H4 0.8102 .
N2 C7 1.365(3) .
N2 N3 1.380(2) .
N2 C6 1.423(2) .
N3 C9 1.335(2) .
N4 C14 1.342(2) .
N4 C10 1.344(2) .
N5 C15 1.329(3) .
N5 N6 1.376(2) .
N6 C17 1.364(3) .
N6 C18 1.423(2) .
N7 C17 1.380(3) .
N7 H2 0.8806 .
N7 H3 0.9025 .
C1 C6 1.380(3) .
C1 C2 1.389(3) .
C1 H1A 0.9300 .
C2 C3 1.373(4) .
C2 H2A 0.9300 .
C3 C4 1.376(4) .
C3 H3A 0.9300 .
C4 C5 1.383(3) .
C4 H4A 0.9300 .
C5 C6 1.383(3) .
C5 H5A 0.9300 .
C7 C8 1.375(3) .
C8 C9 1.398(3) .
C8 H8A 0.9300 .
C9 C10 1.468(3) .
C10 C11 1.391(3) .
C11 C12 1.382(3) .
C11 H11A 0.9300 .
C12 C13 1.377(3) .
C12 H12A 0.9300 .
C13 C14 1.391(3) .
C13 H13A 0.9300 .
C14 C15 1.470(3) .
C15 C16 1.406(3) .
C16 C17 1.364(3) .
C16 H16A 0.9300 .
C18 C23 1.381(3) .
C18 C19 1.385(3) .
C19 C20 1.392(3) .
C19 H19A 0.9300 .
C20 C21 1.373(4) .
C20 H20A 0.9300 .
C21 C22 1.384(3) .
C21 H21A 0.9300 .
C22 C23 1.384(3) .
C22 H22A 0.9300 .
C23 H23A 0.9300 .
O1 C25 1.401(3) .
O1 C24 1.431(4) .
C24 C25 1.467(4) 3_544
C24 H24A 0.9700 .
C24 H24C 0.9700 .
C25 C24 1.467(4) 3_544
C25 H25A 0.9700 .
C25 H25B 0.9700 .

loop_
_geom_torsion_atom_site_label_1
_geom_torsion_atom_site_label_2
_geom_torsion_atom_site_label_3
_geom_torsion_atom_site_label_4
_geom_torsion
_geom_torsion_site_symmetry_1
_geom_torsion_site_symmetry_2
_geom_torsion_site_symmetry_3
_geom_torsion_site_symmetry_4
C7 N2 N3 C9 0.0(2) . . . .
C6 N2 N3 C9 -178.85(17) . . . .
C15 N5 N6 C17 -0.9(2) . . . .
C15 N5 N6 C18 -178.09(18) . . . .
C6 C1 C2 C3 1.1(4) . . . .
C1 C2 C3 C4 -0.9(4) . . . .
C2 C3 C4 C5 0.2(4) . . . .
C3 C4 C5 C6 0.3(4) . . . .
C2 C1 C6 C5 -0.5(3) . . . .
C2 C1 C6 N2 179.3(2) . . . .
C4 C5 C6 C1 -0.1(4) . . . .
C4 C5 C6 N2 -179.9(2) . . . .
C7 N2 C6 C1 138.9(2) . . . .
N3 N2 C6 C1 -42.5(3) . . . .
C7 N2 C6 C5 -41.3(3) . . . .
N3 N2 C6 C5 137.3(2) . . . .
N3 N2 C7 N1 175.8(2) . . . .
C6 N2 C7 N1 -5.5(4) . . . .
N3 N2 C7 C8 -1.1(2) . . . .
C6 N2 C7 C8 177.58(19) . . . .
N1 C7 C8 C9 -174.9(2) . . . .
N2 C7 C8 C9 1.7(2) . . . .
N2 N3 C9 C8 1.1(2) . . . .
N2 N3 C9 C10 -177.02(18) . . . .
C7 C8 C9 N3 -1.8(3) . . . .
C7 C8 C9 C10 176.2(2) . . . .
C14 N4 C10 C11 -0.8(3) . . . .
C14 N4 C10 C9 -178.54(17) . . . .
N3 C9 C10 N4 -164.83(19) . . . .
C8 C9 C10 N4 17.3(3) . . . .
N3 C9 C10 C11 17.4(3) . . . .
C8 C9 C10 C11 -160.5(2) . . . .
N4 C10 C11 C12 1.4(3) . . . .
C9 C10 C11 C12 179.0(2) . . . .
C10 C11 C12 C13 -1.3(3) . . . .
C11 C12 C13 C14 0.7(3) . . . .
C10 N4 C14 C13 0.2(3) . . . .
C10 N4 C14 C15 178.99(18) . . . .
C12 C13 C14 N4 -0.2(3) . . . .
C12 C13 C14 C15 -178.9(2) . . . .
N6 N5 C15 C16 -0.3(2) . . . .
N6 N5 C15 C14 178.53(18) . . . .
N4 C14 C15 N5 169.00(19) . . . .
C13 C14 C15 N5 -12.2(3) . . . .
N4 C14 C15 C16 -12.4(3) . . . .
C13 C14 C15 C16 166.4(2) . . . .
N5 C15 C16 C17 1.4(3) . . . .
C14 C15 C16 C17 -177.3(2) . . . .
N5 N6 C17 C16 1.8(3) . . . .
C18 N6 C17 C16 178.56(19) . . . .
N5 N6 C17 N7 -177.7(2) . . . .
C18 N6 C17 N7 -0.9(4) . . . .
C15 C16 C17 N6 -1.9(2) . . . .
C15 C16 C17 N7 177.6(2) . . . .
C17 N6 C18 C23 -144.3(2) . . . .
N5 N6 C18 C23 32.3(3) . . . .
C17 N6 C18 C19 36.8(3) . . . .
N5 N6 C18 C19 -146.7(2) . . . .
C23 C18 C19 C20 2.1(3) . . . .
N6 C18 C19 C20 -179.0(2) . . . .
C18 C19 C20 C21 -1.6(4) . . . .
C19 C20 C21 C22 -0.1(4) . . . .
C20 C21 C22 C23 1.2(4) . . . .
C19 C18 C23 C22 -1.0(3) . . . .
N6 C18 C23 C22 -180.0(2) . . . .
C21 C22 C23 C18 -0.6(4) . . . .
C25 O1 C24 C25 -56.4(4) . . . 3_544
C24 O1 C25 C24 57.0(4) . . . 3_544
